data_4102801
loop_
_publ_author_name
'Tao Wu'
'Le Wang'
'Xianhui Bu'
'Victoria Chau'
'Pingyun Feng'

_publ_section_title
;
 Largest Molecular Clusters in the Supertetrahedral Tn Series
;
_journal_name_full 'Journal of the American Chemical Society'
_journal_page_first 10823
_journal_page_last 10831
_journal_paper_doi 10.1021/ja102688p
_journal_volume 132
_journal_year 2010
_chemical_formula_sum 'C60 H144 Ga14 Mn4 N12 S35 Sn2'
_chemical_formula_weight 3589.19
_chemical_name_systematic
; 
 ? 
;
_space_group_IT_number 217
_symmetry_cell_setting cubic
_symmetry_space_group_name_Hall 'I -4 2 3'
_symmetry_space_group_name_H-M 'I -4 3 m'
_atom_sites_solution_hydrogens geom
_atom_sites_solution_primary direct
_atom_sites_solution_secondary difmap
_audit_creation_method SHELXL-97
_cell_angle_alpha 90.00
_cell_angle_beta 90.00
_cell_angle_gamma 90.00
_cell_formula_units_Z 2
_cell_length_a 18.3783(11)
_cell_length_b 18.3783(11)
_cell_length_c 18.3783(11)
_cell_measurement_temperature 150(2)
_cell_volume 6207.5(6)
_computing_structure_refinement 'SHELXL-97 (Sheldrick, 1997)'
_computing_structure_solution 'SHELXS-97 (Sheldrick, 1990)'
_diffrn_ambient_temperature 150(2)
_diffrn_measured_fraction_theta_full 0.998
_diffrn_measured_fraction_theta_max 0.998
_diffrn_radiation_monochromator graphite
_diffrn_radiation_source 'fine-focus sealed tube'
_diffrn_radiation_type MoK\a
_diffrn_radiation_wavelength 0.71073
_diffrn_reflns_av_R_equivalents 0.0552
_diffrn_reflns_av_sigmaI/netI 0.0359
_diffrn_reflns_limit_h_max 10
_diffrn_reflns_limit_h_min -19
_diffrn_reflns_limit_k_max 18
_diffrn_reflns_limit_k_min -19
_diffrn_reflns_limit_l_max 18
_diffrn_reflns_limit_l_min -15
_diffrn_reflns_number 6203
_diffrn_reflns_theta_full 22.45
_diffrn_reflns_theta_max 22.45
_diffrn_reflns_theta_min 2.22
_exptl_absorpt_coefficient_mu 4.393
_exptl_crystal_density_diffrn 1.920
_exptl_crystal_density_method 'not measured'
_exptl_crystal_F_000 3564
_refine_diff_density_max 0.977
_refine_diff_density_min -0.841
_refine_diff_density_rms 0.126
_refine_ls_abs_structure_details 'Flack H D (1983), Acta Cryst. A39, 876-881'
_refine_ls_abs_structure_Flack 0.04(6)
_refine_ls_extinction_method none
_refine_ls_goodness_of_fit_ref 1.146
_refine_ls_hydrogen_treatment mixed
_refine_ls_matrix_type full
_refine_ls_number_parameters 72
_refine_ls_number_reflns 786
_refine_ls_number_restraints 0
_refine_ls_restrained_S_all 1.146
_refine_ls_R_factor_all 0.0620
_refine_ls_R_factor_gt 0.0426
_refine_ls_shift/su_max 5.525
_refine_ls_shift/su_mean 0.202
_refine_ls_structure_factor_coef Fsqd
_refine_ls_weighting_details 'calc w=1/[\s^2^(Fo^2^)+(0.0563P)^2^+70.9310P] where P=(Fo^2^+2Fc^2^)/3'
_refine_ls_weighting_scheme calc
_refine_ls_wR_factor_gt 0.1196
_refine_ls_wR_factor_ref 0.1306
_reflns_number_gt 607
_reflns_number_total 786
_reflns_threshold_expression >2sigma(I)
_cod_data_source_file ja102688p_si_002_9.cif
_cod_data_source_block OCF-40-MnGaSnS-PR
_cod_database_code 4102801

loop_
_symmetry_equiv_pos_as_xyz
'x, y, z'
'y, -x, -z'
'-x, -y, z'
'-y, x, -z'
'x, -y, -z'
'-y, -x, z'
'-x, y, -z'
'y, x, z'
'z, x, y'
'x, -z, -y'
'-z, -x, y'
'-x, z, -y'
'z, -x, -y'
'-x, -z, y'
'-z, x, -y'
'x, z, y'
'y, z, x'
'z, y, x'
'z, -y, -x'
'-z, -y, x'
'-z, y, -x'
'y, -z, -x'
'-y, -z, x'
'-y, z, -x'
'x+1/2, y+1/2, z+1/2'
'y+1/2, -x+1/2, -z+1/2'
'-x+1/2, -y+1/2, z+1/2'
'-y+1/2, x+1/2, -z+1/2'
'x+1/2, -y+1/2, -z+1/2'
'-y+1/2, -x+1/2, z+1/2'
'-x+1/2, y+1/2, -z+1/2'
'y+1/2, x+1/2, z+1/2'
'z+1/2, x+1/2, y+1/2'
'x+1/2, -z+1/2, -y+1/2'
'-z+1/2, -x+1/2, y+1/2'
'-x+1/2, z+1/2, -y+1/2'
'z+1/2, -x+1/2, -y+1/2'
'-x+1/2, -z+1/2, y+1/2'
'-z+1/2, x+1/2, -y+1/2'
'x+1/2, z+1/2, y+1/2'
'y+1/2, z+1/2, x+1/2'
'z+1/2, y+1/2, x+1/2'
'z+1/2, -y+1/2, -x+1/2'
'-z+1/2, -y+1/2, x+1/2'
'-z+1/2, y+1/2, -x+1/2'
'y+1/2, -z+1/2, -x+1/2'
'-y+1/2, -z+1/2, x+1/2'
'-y+1/2, z+1/2, -x+1/2'

loop_
_atom_site_label
_atom_site_type_symbol
_atom_site_fract_x
_atom_site_fract_y
_atom_site_fract_z
_atom_site_U_iso_or_equiv
_atom_site_adp_type
_atom_site_occupancy
_atom_site_symmetry_multiplicity
_atom_site_calc_flag
_atom_site_refinement_flags
S1 S 0.2131(3) 0.2131(3) 0.2131(3) 0.074(3) Uani 1 6 d S
S2 S 0.35805(19) 0.2059(3) 0.35805(19) 0.0437(12) Uani 1 2 d S
S3 S 0.5000 0.2135(4) 0.5000 0.0379(14) Uani 1 4 d S
S4 S 0.5010(3) 0.34974(18) 0.34974(18) 0.0350(11) Uani 1 2 d S
S5 S 0.5000 0.5000 0.5000 0.034(4) Uani 1 24 d S
Sn1 Sn 0.28607(7) 0.28607(7) 0.28607(7) 0.0294(6) Uani 0.50 6 d SP
Ga1 Ga 0.28607(7) 0.28607(7) 0.28607(7) 0.0294(6) Uani 0.50 6 d SP
Ga2 Ga 0.42653(6) 0.28348(11) 0.42653(6) 0.0350(6) Uani 1 2 d S
Mn1 Mn 0.57423(14) 0.42577(14) 0.42577(14) 0.0344(12) Uani 1 6 d S
N1 N 0.6237(8) 0.3763(8) 0.1846(11) 0.069(6) Uani 1 2 d S
H1A H 0.6462 0.3538 0.2233 0.15(11) Uiso 1 2 calc SR
H1B H 0.5909 0.4091 0.2035 0.04(5) Uiso 1 2 calc SR
C1 C 0.5831(17) 0.3213(12) 0.1445(15) 0.130(10) Uani 1 1 d .
H1C H 0.6044 0.2732 0.1560 2(3) Uiso 1 1 calc R
H1D H 0.5325 0.3213 0.1629 0.4(3) Uiso 1 1 calc R
C3 C 0.635(2) 0.365(2) 0.039(2) 0.23(3) Uani 1 2 d S
H3A H 0.6710 0.3290 0.0211 0.3(3) Uiso 1 2 calc SR
H3B H 0.6120 0.3880 -0.0034 0.12(12) Uiso 1 2 calc SR
C2 C 0.581(3) 0.327(3) 0.080(2) 0.32(4) Uani 1 1 d .
H2A H 0.5339 0.3510 0.0683 0.13(9) Uiso 1 1 calc R
H2B H 0.5783 0.2775 0.0599 2(3) Uiso 1 1 calc R

loop_
_atom_site_aniso_label
_atom_site_aniso_U_11
_atom_site_aniso_U_22
_atom_site_aniso_U_33
_atom_site_aniso_U_23
_atom_site_aniso_U_13
_atom_site_aniso_U_12
S1 0.074(3) 0.074(3) 0.074(3) -0.015(4) -0.015(4) -0.015(4)
S2 0.0476(16) 0.036(2) 0.0476(16) -0.0044(16) -0.006(2) -0.0044(16)
S3 0.038(2) 0.038(3) 0.038(2) 0.000 0.001(3) 0.000
S4 0.037(2) 0.0340(14) 0.0340(14) -0.0007(19) 0.0006(14) 0.0006(14)
S5 0.034(4) 0.034(4) 0.034(4) 0.000 0.000 0.000
Sn1 0.0294(6) 0.0294(6) 0.0294(6) -0.0055(7) -0.0055(7) -0.0055(7)
Ga1 0.0294(6) 0.0294(6) 0.0294(6) -0.0055(7) -0.0055(7) -0.0055(7)
Ga2 0.0361(8) 0.0329(11) 0.0361(8) -0.0002(7) -0.0020(8) -0.0002(7)
Mn1 0.0344(12) 0.0344(12) 0.0344(12) 0.0037(13) -0.0037(13) -0.0037(13)
N1 0.063(8) 0.063(8) 0.081(15) -0.025(10) 0.025(10) 0.003(11)
C1 0.18(3) 0.097(16) 0.110(17) -0.053(14) 0.071(19) -0.066(16)
C3 0.28(4) 0.28(4) 0.14(4) -0.14(4) 0.14(4) -0.20(5)
C2 0.30(5) 0.43(7) 0.23(4) -0.22(5) 0.14(4) -0.27(5)

loop_
_atom_type_symbol
_atom_type_description
_atom_type_scat_dispersion_real
_atom_type_scat_dispersion_imag
_atom_type_scat_source
Ga Ga 0.2307 1.6083 'International Tables Vol C Tables 4.2.6.8 and 6.1.1.4'
S S 0.1246 0.1234 'International Tables Vol C Tables 4.2.6.8 and 6.1.1.4'
Mn Mn 0.3368 0.7283 'International Tables Vol C Tables 4.2.6.8 and 6.1.1.4'
Sn Sn -0.6537 1.4246 'International Tables Vol C Tables 4.2.6.8 and 6.1.1.4'
C C 0.0033 0.0016 'International Tables Vol C Tables 4.2.6.8 and 6.1.1.4'
H H 0.0000 0.0000 'International Tables Vol C Tables 4.2.6.8 and 6.1.1.4'
N N 0.0061 0.0033 'International Tables Vol C Tables 4.2.6.8 and 6.1.1.4'

loop_
_geom_angle_atom_site_label_1
_geom_angle_atom_site_label_2
_geom_angle_atom_site_label_3
_geom_angle
_geom_angle_site_symmetry_1
_geom_angle_site_symmetry_3
Ga2 S2 Sn1 103.06(19) . .
Ga2 S3 Ga2 112.1(3) 7_656 .
Ga2 S4 Ga2 107.0(2) . 9
Ga2 S4 Mn1 106.52(15) . .
Ga2 S4 Mn1 106.52(15) 9 .
Mn1 S5 Mn1 109.5 4_656 2_566
Mn1 S5 Mn1 109.471(1) 4_656 .
Mn1 S5 Mn1 109.5 2_566 .
Mn1 S5 Mn1 109.471(1) 4_656 3_665
Mn1 S5 Mn1 109.5 2_566 3_665
Mn1 S5 Mn1 109.5 . 3_665
S1 Sn1 S2 106.51(13) . .
S1 Sn1 S2 106.51(13) . 9
S2 Sn1 S2 112.27(12) . 9
S1 Sn1 S2 106.50(13) . 8
S2 Sn1 S2 112.27(12) . 8
S2 Sn1 S2 112.27(12) 9 8
S2 Ga2 S3 107.32(18) . .
S2 Ga2 S4 108.62(13) . .
S3 Ga2 S4 107.74(12) . .
S2 Ga2 S4 108.62(13) . 17
S3 Ga2 S4 107.74(12) . 17
S4 Ga2 S4 116.4(2) . 17
S5 Mn1 S4 110.49(14) . 21_656
S5 Mn1 S4 110.49(14) . .
S4 Mn1 S4 108.43(14) 21_656 .
S5 Mn1 S4 110.49(14) . 6_665
S4 Mn1 S4 108.43(14) 21_656 6_665
S4 Mn1 S4 108.43(14) . 6_665
C1 N1 C1 117(2) . 6_665
C1 N1 H1A 108.1 . .
C1 N1 H1A 108.1 6_665 .
C1 N1 H1B 108.0 . .
C1 N1 H1B 108.0 6_665 .
H1A N1 H1B 107.2 . .
C2 C1 N1 117(3) . .
C2 C1 H1C 108.1 . .
N1 C1 H1C 107.9 . .
C2 C1 H1D 108.0 . .
N1 C1 H1D 108.0 . .
H1C C1 H1D 107.3 . .
C2 C3 C2 114(3) 6_665 .
C2 C3 H3A 108.8 6_665 .
C2 C3 H3A 108.8 . .
C2 C3 H3B 108.8 6_665 .
C2 C3 H3B 108.8 . .
H3A C3 H3B 107.7 . .
C1 C2 C3 123(4) . .
C1 C2 H2A 106.6 . .
C3 C2 H2A 106.6 . .
C1 C2 H2B 106.6 . .
C3 C2 H2B 106.6 . .
H2A C2 H2B 106.6 . .

loop_
_geom_bond_atom_site_label_1
_geom_bond_atom_site_label_2
_geom_bond_distance
_geom_bond_site_symmetry_2
S1 Sn1 2.321(10) .
S2 Ga2 2.281(5) .
S2 Sn1 2.382(5) .
S3 Ga2 2.303(4) 7_656
S3 Ga2 2.303(4) .
S4 Ga2 2.313(3) .
S4 Ga2 2.313(3) 9
S4 Mn1 2.390(5) .
S5 Mn1 2.363(5) 4_656
S5 Mn1 2.363(5) 2_566
S5 Mn1 2.363(5) .
S5 Mn1 2.363(5) 3_665
Sn1 S2 2.382(5) 9
Sn1 S2 2.382(5) 8
Ga2 S4 2.313(3) 17
Mn1 S4 2.390(5) 21_656
Mn1 S4 2.390(5) 6_665
N1 C1 1.46(2) .
N1 C1 1.46(2) 6_665
N1 H1A 0.9200 .
N1 H1B 0.9200 .
C1 C2 1.19(4) .
C1 H1C 0.9900 .
C1 H1D 0.9900 .
C3 C2 1.42(4) 6_665
C3 C2 1.42(4) .
C3 H3A 0.9900 .
C3 H3B 0.9900 .
C2 H2A 0.9900 .
C2 H2B 0.9900 .

loop_
_geom_torsion_atom_site_label_1
_geom_torsion_atom_site_label_2
_geom_torsion_atom_site_label_3
_geom_torsion_atom_site_label_4
_geom_torsion
_geom_torsion_site_symmetry_1
_geom_torsion_site_symmetry_4
Ga2 S2 Sn1 S1 180.0 . .
Ga2 S2 Sn1 S2 63.80(17) . 9
Ga2 S2 Sn1 S2 -63.80(18) . 8
Sn1 S2 Ga2 S3 180.0 . .
Sn1 S2 Ga2 S4 -63.77(11) . .
Sn1 S2 Ga2 S4 63.77(11) . 17
Ga2 S3 Ga2 S2 180.0 7_656 .
Ga2 S3 Ga2 S4 63.19(13) 7_656 .
Ga2 S3 Ga2 S4 -63.19(13) 7_656 17
Ga2 S4 Ga2 S2 68.7(2) 9 .
Mn1 S4 Ga2 S2 -177.67(16) . .
Ga2 S4 Ga2 S3 -175.32(19) 9 .
Mn1 S4 Ga2 S3 -61.7(2) . .
Ga2 S4 Ga2 S4 -54.2(3) 9 17
Mn1 S4 Ga2 S4 59.4(3) . 17
Mn1 S5 Mn1 S4 60.0 4_656 21_656
Mn1 S5 Mn1 S4 -60.0 2_566 21_656
Mn1 S5 Mn1 S4 180.0 3_665 21_656
Mn1 S5 Mn1 S4 180.0 4_656 .
Mn1 S5 Mn1 S4 60.0 2_566 .
Mn1 S5 Mn1 S4 -60.0 3_665 .
Mn1 S5 Mn1 S4 -60.0 4_656 6_665
Mn1 S5 Mn1 S4 180.0 2_566 6_665
Mn1 S5 Mn1 S4 60.0 3_665 6_665
Ga2 S4 Mn1 S5 -56.96(13) . .
Ga2 S4 Mn1 S5 56.96(13) 9 .
Ga2 S4 Mn1 S4 64.3(3) . 21_656
Ga2 S4 Mn1 S4 178.19(10) 9 21_656
Ga2 S4 Mn1 S4 -178.19(10) . 6_665
Ga2 S4 Mn1 S4 -64.3(3) 9 6_665
C1 N1 C1 C2 -22(6) 6_665 .
N1 C1 C2 C3 25(8) . .
C2 C3 C2 C1 -26(12) 6_665 .
